data_7055431
loop_
_publ_author_name
'Fan, Yan'
'Hu, Dong-Cheng'
'Yao, Xiao-Qiang'
'Yang, Yun-Xia'
'Liu, Jia-Cheng'

_publ_section_title
;
 Four cobalt(ii) complexes based on a new tricarboxylate with a
 naphthalene ring and different N-containing ligands: synthesis, crystal
 structures and magnetic properties
;
_journal_issue 6
_journal_name_full 'New J. Chem.'
_journal_page_first 5010
_journal_paper_doi 10.1039/C6NJ00065G
_journal_volume 40
_journal_year 2016
_chemical_formula_sum 'C74 H56 Co3 N12 O18'
_chemical_formula_weight 1578.10
_chemical_name_systematic
; 
 ? 
;
_space_group_IT_number 2
_symmetry_cell_setting triclinic
_symmetry_space_group_name_Hall '-P 1'
_symmetry_space_group_name_H-M 'P -1'
_atom_sites_solution_hydrogens geom
_atom_sites_solution_primary direct
_atom_sites_solution_secondary difmap
_audit_creation_method SHELXL-97
_audit_update_record
;
2015-06-13 deposited with the CCDC.
2016-03-23 downloaded from the CCDC.
;
_cell_angle_alpha 117.367(10)
_cell_angle_beta 99.409(6)
_cell_angle_gamma 94.091(6)
_cell_formula_units_Z 1
_cell_length_a 9.6519(5)
_cell_length_b 14.0468(14)
_cell_length_c 14.7341(14)
_cell_measurement_reflns_used 4219
_cell_measurement_temperature 293(2)
_cell_measurement_theta_max 26.4920
_cell_measurement_theta_min 3.7410
_cell_volume 1725.5(3)
_computing_structure_refinement 'SHELXL-97 (Sheldrick, 1997)'
_computing_structure_solution 'SHELXS-97 (Sheldrick, 1990)'
_diffrn_ambient_temperature 293(2)
_diffrn_measured_fraction_theta_full 0.998
_diffrn_measured_fraction_theta_max 0.998
_diffrn_measurement_device_type 'SuperNova, Dual, Cu at zero, Eos'
_diffrn_measurement_method '\w scans'
_diffrn_radiation_monochromator graphite
_diffrn_radiation_source 'fine-focus sealed tube'
_diffrn_radiation_type MoK\a
_diffrn_radiation_wavelength 0.71073
_diffrn_reflns_av_R_equivalents 0.0415
_diffrn_reflns_av_sigmaI/netI 0.0662
_diffrn_reflns_limit_h_max 11
_diffrn_reflns_limit_h_min -11
_diffrn_reflns_limit_k_max 17
_diffrn_reflns_limit_k_min -13
_diffrn_reflns_limit_l_max 17
_diffrn_reflns_limit_l_min -18
_diffrn_reflns_number 12209
_diffrn_reflns_theta_full 26.02
_diffrn_reflns_theta_max 26.02
_diffrn_reflns_theta_min 2.97
_exptl_absorpt_coefficient_mu 0.796
_exptl_absorpt_correction_T_max 0.8443
_exptl_absorpt_correction_T_min 0.8078
_exptl_absorpt_correction_type multi-scan
_exptl_absorpt_process_details
;
CrysAlisPro, Agilent Technologies,
Version 1.171.36.28 (release 01-02-2013 CrysAlis171 .NET)
(compiled Feb  1 2013,16:14:44)
Empirical absorption correction using spherical harmonics,
 implemented in SCALE3 ABSPACK scaling algorithm.
;
_exptl_crystal_colour 'clear light pink'
_exptl_crystal_density_diffrn 1.519
_exptl_crystal_density_method 'not measured'
_exptl_crystal_description needle
_exptl_crystal_F_000 809
_exptl_crystal_size_max 0.28
_exptl_crystal_size_mid 0.25
_exptl_crystal_size_min 0.22
_platon_squeeze_details
;
;
_refine_diff_density_max 0.426
_refine_diff_density_min -0.534
_refine_diff_density_rms 0.068
_refine_ls_extinction_method none
_refine_ls_goodness_of_fit_ref 1.054
_refine_ls_hydrogen_treatment mixed
_refine_ls_matrix_type full
_refine_ls_number_parameters 484
_refine_ls_number_reflns 6783
_refine_ls_number_restraints 0
_refine_ls_restrained_S_all 1.054
_refine_ls_R_factor_all 0.0633
_refine_ls_R_factor_gt 0.0477
_refine_ls_shift/su_max 0.001
_refine_ls_shift/su_mean 0.000
_refine_ls_structure_factor_coef Fsqd
_refine_ls_weighting_details 'calc w=1/[\s^2^(Fo^2^)+(0.0534P)^2^+0.0998P] where P=(Fo^2^+2Fc^2^)/3'
_refine_ls_weighting_scheme calc
_refine_ls_wR_factor_gt 0.1157
_refine_ls_wR_factor_ref 0.1272
_reflns_number_gt 5249
_reflns_number_total 6783
_reflns_threshold_expression >2sigma(I)
_cod_data_source_file c6nj00065g2.cif
_cod_data_source_block f6-sr
_cod_depositor_comments 'Adding full bibliography for 7055431--7055434.cif.'
_cod_original_cell_volume 1725.6(3)
_cod_database_code 7055431

loop_
_symmetry_equiv_pos_as_xyz
'x, y, z'
'-x, -y, -z'

loop_
_atom_site_label
_atom_site_type_symbol
_atom_site_fract_x
_atom_site_fract_y
_atom_site_fract_z
_atom_site_U_iso_or_equiv
_atom_site_adp_type
_atom_site_occupancy
_atom_site_symmetry_multiplicity
_atom_site_calc_flag
_atom_site_refinement_flags
Co1 Co 0.13905(4) 0.65476(3) 0.52248(3) 0.02854(13) Uani 1 1 d .
Co2 Co 0.0000 0.0000 -0.5000 0.02579(15) Uani 1 2 d S
O1 O 0.2166(2) 0.5896(2) 0.61922(18) 0.0440(6) Uani 1 1 d .
O2 O 0.0553(2) 0.4439(2) 0.56995(17) 0.0455(6) Uani 1 1 d .
O3 O 0.2127(2) 0.7142(2) 1.23409(16) 0.0504(7) Uani 1 1 d .
O4 O 0.1560(2) 0.89950(17) 1.43565(15) 0.0316(5) Uani 1 1 d .
O5 O 0.0908(2) 0.75246(17) 1.44998(17) 0.0358(5) Uani 1 1 d .
O6 O 0.3141(2) 0.77987(19) 1.61344(16) 0.0431(6) Uani 1 1 d .
O7 O 0.5221(2) 0.8880(2) 1.67329(18) 0.0525(7) Uani 1 1 d .
O8 O -0.1029(2) -0.11865(17) -0.47815(17) 0.0379(5) Uani 1 1 d .
H8A H -0.0455 -0.1547 -0.4844 0.046 Uiso 1 1 d R
H8B H -0.1287 -0.0948 -0.4268 0.046 Uiso 1 1 d R
N1 N 0.2440(3) 0.5542(2) 0.40775(19) 0.0325(6) Uani 1 1 d .
N2 N 0.2920(2) 0.4433(2) 0.25643(19) 0.0341(6) Uani 1 1 d .
N3 N 0.2188(3) 0.1647(2) -0.17567(19) 0.0381(6) Uani 1 1 d .
N4 N 0.1321(2) 0.0721(2) -0.34592(19) 0.0343(6) Uani 1 1 d .
N5 N 0.0182(3) 0.7419(2) 0.63552(19) 0.0353(6) Uani 1 1 d .
N6 N -0.0340(3) 0.8498(2) 0.78655(19) 0.0346(6) Uani 1 1 d .
C1 C 0.1485(3) 0.5218(3) 0.6355(2) 0.0306(7) Uani 1 1 d .
C2 C 0.1788(3) 0.5372(3) 0.7457(2) 0.0338(7) Uani 1 1 d .
C3 C 0.2289(3) 0.6372(3) 0.8291(2) 0.0387(7) Uani 1 1 d .
H3 H 0.2593 0.6944 0.8178 0.046 Uiso 1 1 calc R
C4 C 0.2362(3) 0.6567(3) 0.9351(2) 0.0355(7) Uani 1 1 d .
C5 C 0.2783(4) 0.7601(3) 1.0200(3) 0.0468(8) Uani 1 1 d .
H5 H 0.3096 0.8180 1.0100 0.056 Uiso 1 1 calc R
C6 C 0.2740(4) 0.7769(3) 1.1179(3) 0.0500(9) Uani 1 1 d .
H6 H 0.3022 0.8465 1.1747 0.060 Uiso 1 1 calc R
C7 C 0.2273(3) 0.6901(3) 1.1333(2) 0.0419(8) Uani 1 1 d .
C8 C 0.1885(3) 0.5869(3) 1.0537(3) 0.0446(8) Uani 1 1 d .
H8 H 0.1603 0.5300 1.0661 0.054 Uiso 1 1 calc R
C9 C 0.1923(3) 0.5674(3) 0.9488(3) 0.0369(7) Uani 1 1 d .
C10 C 0.1490(3) 0.4629(3) 0.8623(3) 0.0441(8) Uani 1 1 d .
H10 H 0.1261 0.4037 0.8728 0.053 Uiso 1 1 calc R
C11 C 0.1403(3) 0.4476(3) 0.7632(3) 0.0404(8) Uani 1 1 d .
H11 H 0.1091 0.3783 0.7064 0.048 Uiso 1 1 calc R
C12 C 0.3351(3) 0.7339(3) 1.3085(2) 0.0351(7) Uani 1 1 d .
C13 C 0.3179(3) 0.7770(2) 1.4108(2) 0.0279(6) Uani 1 1 d .
C14 C 0.4341(3) 0.7914(3) 1.4891(2) 0.0320(7) Uani 1 1 d .
C15 C 0.5648(3) 0.7688(3) 1.4633(3) 0.0420(8) Uani 1 1 d .
H15 H 0.6433 0.7818 1.5158 0.050 Uiso 1 1 calc R
C16 C 0.5796(3) 0.7278(3) 1.3617(3) 0.0484(9) Uani 1 1 d .
H16 H 0.6674 0.7126 1.3457 0.058 Uiso 1 1 calc R
C17 C 0.4636(3) 0.7089(3) 1.2829(3) 0.0470(9) Uani 1 1 d .
H17 H 0.4725 0.6798 1.2137 0.056 Uiso 1 1 calc R
C18 C 0.1771(3) 0.8113(2) 1.4344(2) 0.0266(6) Uani 1 1 d .
C19 C 0.4222(3) 0.8230(3) 1.5995(2) 0.0358(7) Uani 1 1 d .
C20 C 0.1953(3) 0.4996(3) 0.3060(2) 0.0329(7) Uani 1 1 d .
H20 H 0.1052 0.4997 0.2720 0.039 Uiso 1 1 calc R
C21 C 0.3784(3) 0.5322(3) 0.4240(2) 0.0436(8) Uani 1 1 d .
H21 H 0.4399 0.5605 0.4894 0.052 Uiso 1 1 calc R
C22 C 0.4100(3) 0.4642(3) 0.3332(2) 0.0445(9) Uani 1 1 d .
H22 H 0.4945 0.4368 0.3239 0.053 Uiso 1 1 calc R
C23 C 0.2715(3) 0.3747(3) 0.1460(2) 0.0338(7) Uani 1 1 d .
C24 C 0.1394(3) 0.3132(3) 0.0871(2) 0.0391(8) Uani 1 1 d .
H24 H 0.0628 0.3184 0.1191 0.047 Uiso 1 1 calc R
C25 C 0.1212(3) 0.2446(3) -0.0186(2) 0.0391(8) Uani 1 1 d .
H25 H 0.0327 0.2027 -0.0577 0.047 Uiso 1 1 calc R
C26 C 0.2340(3) 0.2378(3) -0.0666(2) 0.0367(7) Uani 1 1 d .
C27 C 0.3660(3) 0.3027(3) -0.0077(3) 0.0479(9) Uani 1 1 d .
H27 H 0.4415 0.3003 -0.0403 0.058 Uiso 1 1 calc R
C28 C 0.3843(3) 0.3698(3) 0.0976(3) 0.0468(9) Uani 1 1 d .
H28 H 0.4726 0.4122 0.1368 0.056 Uiso 1 1 calc R
C29 C 0.3221(4) 0.1080(3) -0.2201(3) 0.0511(10) Uani 1 1 d .
H29 H 0.4115 0.1079 -0.1852 0.061 Uiso 1 1 calc R
C30 C 0.2672(3) 0.0529(3) -0.3238(3) 0.0455(9) Uani 1 1 d .
H30 H 0.3143 0.0080 -0.3735 0.055 Uiso 1 1 calc R
C31 C 0.1073(3) 0.1391(3) -0.2560(2) 0.0377(7) Uani 1 1 d .
H31 H 0.0225 0.1663 -0.2479 0.045 Uiso 1 1 calc R
C32 C 0.0681(3) 0.8248(3) 0.7293(2) 0.0392(8) Uani 1 1 d .
H32 H 0.1613 0.8618 0.7537 0.047 Uiso 1 1 calc R
C33 C -0.1214(3) 0.7117(3) 0.6320(2) 0.0383(7) Uani 1 1 d .
H33 H -0.1836 0.6541 0.5747 0.046 Uiso 1 1 calc R
C34 C -0.1559(3) 0.7770(3) 0.7228(2) 0.0394(8) Uani 1 1 d .
H34 H -0.2444 0.7736 0.7393 0.047 Uiso 1 1 calc R
C35 C -0.0160(3) 0.9280(3) 0.8945(2) 0.0346(7) Uani 1 1 d .
C36 C -0.1327(4) 0.9648(3) 0.9343(3) 0.0500(10) Uani 1 1 d .
H36 H -0.2227 0.9412 0.8900 0.060 Uiso 1 1 calc R
C37 C 0.1168(4) 0.9639(3) 0.9609(3) 0.0496(9) Uani 1 1 d .
H37 H 0.1962 0.9398 0.9347 0.059 Uiso 1 1 calc R
O9 O 0.2254(2) 0.0032(2) 0.31567(19) 0.0547(7) Uani 1 1 d .
H9A H 0.2320 -0.0337 0.3412 0.066 Uiso 1 1 d R
H9B H 0.2982 0.0327 0.3187 0.066 Uiso 1 1 d R

loop_
_atom_site_aniso_label
_atom_site_aniso_U_11
_atom_site_aniso_U_22
_atom_site_aniso_U_33
_atom_site_aniso_U_23
_atom_site_aniso_U_13
_atom_site_aniso_U_12
Co1 0.0370(2) 0.0288(2) 0.0169(2) 0.00730(19) 0.00971(16) 0.00587(17)
Co2 0.0292(3) 0.0265(3) 0.0183(3) 0.0074(2) 0.0072(2) 0.0041(2)
O1 0.0472(13) 0.0565(16) 0.0360(13) 0.0295(13) 0.0091(10) 0.0026(11)
O2 0.0494(13) 0.0451(15) 0.0268(12) 0.0076(12) 0.0026(10) -0.0016(11)
O3 0.0387(12) 0.086(2) 0.0190(12) 0.0169(13) 0.0108(9) 0.0191(12)
O4 0.0373(11) 0.0324(12) 0.0288(11) 0.0148(10) 0.0146(9) 0.0091(9)
O5 0.0351(11) 0.0365(13) 0.0442(13) 0.0218(11) 0.0199(10) 0.0126(9)
O6 0.0465(13) 0.0472(15) 0.0238(12) 0.0082(11) 0.0112(10) -0.0071(11)
O7 0.0372(12) 0.0739(19) 0.0312(13) 0.0172(13) 0.0012(10) -0.0099(12)
O8 0.0367(11) 0.0394(14) 0.0426(13) 0.0196(11) 0.0192(10) 0.0116(10)
N1 0.0445(14) 0.0317(15) 0.0223(13) 0.0123(12) 0.0096(11) 0.0112(11)
N2 0.0329(13) 0.0416(16) 0.0210(13) 0.0080(12) 0.0079(10) 0.0128(11)
N3 0.0363(13) 0.0453(17) 0.0199(13) 0.0054(13) 0.0042(11) 0.0094(12)
N4 0.0363(13) 0.0385(16) 0.0228(13) 0.0102(12) 0.0059(11) 0.0088(11)
N5 0.0417(14) 0.0345(15) 0.0245(14) 0.0080(12) 0.0136(11) 0.0061(11)
N6 0.0400(14) 0.0350(16) 0.0216(13) 0.0050(12) 0.0141(11) 0.0084(12)
C1 0.0315(15) 0.0364(18) 0.0226(16) 0.0119(15) 0.0073(12) 0.0113(13)
C2 0.0327(15) 0.044(2) 0.0237(16) 0.0137(15) 0.0092(12) 0.0109(14)
C3 0.0383(17) 0.045(2) 0.0302(18) 0.0164(17) 0.0068(14) 0.0066(15)
C4 0.0321(15) 0.042(2) 0.0307(17) 0.0159(16) 0.0068(13) 0.0103(14)
C5 0.053(2) 0.044(2) 0.036(2) 0.0127(18) 0.0093(16) 0.0079(16)
C6 0.051(2) 0.060(3) 0.033(2) 0.0160(19) 0.0106(16) 0.0137(18)
C7 0.0404(17) 0.066(3) 0.0200(16) 0.0171(17) 0.0130(13) 0.0208(17)
C8 0.0478(19) 0.058(2) 0.0304(19) 0.0213(19) 0.0115(15) 0.0157(17)
C9 0.0329(16) 0.043(2) 0.0316(17) 0.0141(16) 0.0071(13) 0.0128(14)
C10 0.055(2) 0.045(2) 0.038(2) 0.0246(18) 0.0097(16) 0.0111(16)
C11 0.0464(18) 0.042(2) 0.0297(18) 0.0138(16) 0.0098(14) 0.0102(15)
C12 0.0317(15) 0.046(2) 0.0269(17) 0.0150(16) 0.0091(13) 0.0101(14)
C13 0.0261(14) 0.0345(17) 0.0246(15) 0.0139(14) 0.0093(12) 0.0064(12)
C14 0.0312(15) 0.0361(18) 0.0259(16) 0.0120(15) 0.0085(12) 0.0043(13)
C15 0.0289(16) 0.058(2) 0.0367(19) 0.0207(18) 0.0055(13) 0.0104(15)
C16 0.0320(17) 0.072(3) 0.042(2) 0.024(2) 0.0164(15) 0.0168(17)
C17 0.0453(19) 0.067(3) 0.0303(19) 0.0194(19) 0.0207(15) 0.0201(18)
C18 0.0291(14) 0.0334(17) 0.0155(14) 0.0100(13) 0.0057(11) 0.0052(12)
C19 0.0328(16) 0.041(2) 0.0299(17) 0.0138(16) 0.0069(13) 0.0068(14)
C20 0.0326(15) 0.0405(19) 0.0222(16) 0.0114(15) 0.0072(12) 0.0096(13)
C21 0.0489(19) 0.046(2) 0.0231(17) 0.0065(16) 0.0011(14) 0.0203(16)
C22 0.0394(17) 0.055(2) 0.0267(17) 0.0087(17) 0.0043(14) 0.0231(16)
C23 0.0370(16) 0.0374(19) 0.0200(15) 0.0065(14) 0.0077(12) 0.0127(14)
C24 0.0316(16) 0.052(2) 0.0278(17) 0.0132(16) 0.0097(13) 0.0079(14)
C25 0.0313(16) 0.050(2) 0.0231(16) 0.0090(16) 0.0004(13) 0.0007(14)
C26 0.0387(16) 0.043(2) 0.0192(15) 0.0073(15) 0.0034(13) 0.0111(14)
C27 0.0327(17) 0.064(3) 0.0307(19) 0.0073(18) 0.0129(14) 0.0077(16)
C28 0.0317(16) 0.061(2) 0.0257(18) 0.0038(17) 0.0037(13) 0.0033(15)
C29 0.0425(19) 0.061(3) 0.0297(19) 0.0053(18) 0.0022(15) 0.0206(17)
C30 0.0421(18) 0.047(2) 0.0303(18) 0.0037(17) 0.0063(14) 0.0159(16)
C31 0.0316(15) 0.047(2) 0.0241(16) 0.0087(16) 0.0034(12) 0.0087(14)
C32 0.0425(17) 0.043(2) 0.0204(16) 0.0038(15) 0.0138(13) 0.0055(15)
C33 0.0401(17) 0.041(2) 0.0271(17) 0.0111(16) 0.0099(13) 0.0030(14)
C34 0.0371(17) 0.044(2) 0.0310(18) 0.0108(16) 0.0153(14) 0.0044(15)
C35 0.0455(17) 0.0329(18) 0.0217(16) 0.0064(14) 0.0160(13) 0.0121(14)
C36 0.0379(17) 0.062(3) 0.0307(19) 0.0042(18) 0.0101(14) 0.0158(17)
C37 0.0398(17) 0.063(3) 0.0295(18) 0.0052(18) 0.0144(15) 0.0195(17)
O9 0.0624(15) 0.0488(16) 0.0528(16) 0.0213(14) 0.0253(13) 0.0023(12)

loop_
_atom_type_symbol
_atom_type_description
_atom_type_scat_dispersion_real
_atom_type_scat_dispersion_imag
_atom_type_scat_source
C C 0.0033 0.0016 'International Tables Vol C Tables 4.2.6.8 and 6.1.1.4'
H H 0.0000 0.0000 'International Tables Vol C Tables 4.2.6.8 and 6.1.1.4'
Co Co 0.3494 0.9721 'International Tables Vol C Tables 4.2.6.8 and 6.1.1.4'
N N 0.0061 0.0033 'International Tables Vol C Tables 4.2.6.8 and 6.1.1.4'
O O 0.0106 0.0060 'International Tables Vol C Tables 4.2.6.8 and 6.1.1.4'

loop_
_geom_angle_atom_site_label_1
_geom_angle_atom_site_label_2
_geom_angle_atom_site_label_3
_geom_angle
_geom_angle_site_symmetry_1
_geom_angle_site_symmetry_3
O2 Co1 O1 105.78(9) 2_566 .
O2 Co1 O6 168.08(10) 2_566 1_554
O1 Co1 O6 84.28(9) . 1_554
O2 Co1 N1 89.79(10) 2_566 .
O1 Co1 N1 90.41(9) . .
O6 Co1 N1 96.64(9) 1_554 .
O2 Co1 O5 85.97(9) 2_566 1_554
O1 Co1 O5 167.41(9) . 1_554
O6 Co1 O5 83.56(9) 1_554 1_554
N1 Co1 O5 94.21(8) . 1_554
O2 Co1 N5 85.50(10) 2_566 .
O1 Co1 N5 87.40(10) . .
O6 Co1 N5 88.64(9) 1_554 .
N1 Co1 N5 174.06(10) . .
O5 Co1 N5 89.08(9) 1_554 .
O8 Co2 O8 180.00(7) . 2_554
O8 Co2 N4 88.56(9) . 2_554
O8 Co2 N4 91.44(9) 2_554 2_554
O8 Co2 N4 91.44(9) . .
O8 Co2 N4 88.56(9) 2_554 .
N4 Co2 N4 180.0 2_554 .
O8 Co2 O4 91.54(8) . 1_543
O8 Co2 O4 88.46(8) 2_554 1_543
N4 Co2 O4 88.89(8) 2_554 1_543
N4 Co2 O4 91.11(8) . 1_543
O8 Co2 O4 88.46(8) . 2_566
O8 Co2 O4 91.54(8) 2_554 2_566
N4 Co2 O4 91.11(8) 2_554 2_566
N4 Co2 O4 88.89(8) . 2_566
O4 Co2 O4 180.00(12) 1_543 2_566
C1 O1 Co1 127.01(19) . .
C1 O2 Co1 163.6(2) . 2_566
C12 O3 C7 117.9(2) . .
C18 O4 Co2 128.73(17) . 1_567
C18 O5 Co1 127.38(17) . 1_556
C19 O6 Co1 138.0(2) . 1_556
Co2 O8 H8A 99.3 . .
Co2 O8 H8B 112.1 . .
H8A O8 H8B 118.7 . .
C20 N1 C21 105.0(3) . .
C20 N1 Co1 127.9(2) . .
C21 N1 Co1 127.0(2) . .
C20 N2 C22 106.4(2) . .
C20 N2 C23 125.8(2) . .
C22 N2 C23 127.9(2) . .
C31 N3 C29 105.9(3) . .
C31 N3 C26 128.9(2) . .
C29 N3 C26 125.2(2) . .
C31 N4 C30 105.4(2) . .
C31 N4 Co2 130.5(2) . .
C30 N4 Co2 124.1(2) . .
C32 N5 C33 105.6(3) . .
C32 N5 Co1 126.8(2) . .
C33 N5 Co1 126.8(2) . .
C32 N6 C34 106.2(3) . .
C32 N6 C35 127.2(3) . .
C34 N6 C35 126.2(2) . .
O2 C1 O1 126.2(3) . .
O2 C1 C2 116.4(3) . .
O1 C1 C2 117.4(3) . .
C3 C2 C11 119.3(3) . .
C3 C2 C1 120.7(3) . .
C11 C2 C1 119.7(3) . .
C2 C3 C4 121.4(3) . .
C2 C3 H3 119.3 . .
C4 C3 H3 119.3 . .
C5 C4 C9 120.9(3) . .
C5 C4 C3 121.5(3) . .
C9 C4 C3 117.5(3) . .
C6 C5 C4 120.0(4) . .
C6 C5 H5 120.0 . .
C4 C5 H5 120.0 . .
C5 C6 C7 120.2(4) . .
C5 C6 H6 119.9 . .
C7 C6 H6 119.9 . .
C8 C7 O3 120.1(3) . .
C8 C7 C6 122.3(3) . .
O3 C7 C6 117.4(3) . .
C7 C8 C9 118.3(3) . .
C7 C8 H8 120.9 . .
C9 C8 H8 120.9 . .
C10 C9 C4 120.6(3) . .
C10 C9 C8 121.2(3) . .
C4 C9 C8 118.2(3) . .
C11 C10 C9 120.4(3) . .
C11 C10 H10 119.8 . .
C9 C10 H10 119.8 . .
C10 C11 C2 120.6(3) . .
C10 C11 H11 119.7 . .
C2 C11 H11 119.7 . .
C17 C12 C13 122.0(3) . .
C17 C12 O3 122.9(3) . .
C13 C12 O3 115.1(2) . .
C12 C13 C14 118.4(2) . .
C12 C13 C18 119.0(2) . .
C14 C13 C18 122.5(2) . .
C15 C14 C13 119.4(3) . .
C15 C14 C19 117.7(3) . .
C13 C14 C19 122.8(2) . .
C16 C15 C14 121.0(3) . .
C16 C15 H15 119.5 . .
C14 C15 H15 119.5 . .
C15 C16 C17 120.0(3) . .
C15 C16 H16 120.0 . .
C17 C16 H16 120.0 . .
C12 C17 C16 119.2(3) . .
C12 C17 H17 120.4 . .
C16 C17 H17 120.4 . .
O5 C18 O4 124.8(2) . .
O5 C18 C13 119.8(3) . .
O4 C18 C13 115.4(2) . .
O7 C19 O6 122.9(3) . .
O7 C19 C14 118.6(3) . .
O6 C19 C14 118.5(3) . .
N1 C20 N2 111.8(3) . .
N1 C20 H20 124.1 . .
N2 C20 H20 124.1 . .
C22 C21 N1 110.9(3) . .
C22 C21 H21 124.6 . .
N1 C21 H21 124.6 . .
C21 C22 N2 105.9(3) . .
C21 C22 H22 127.0 . .
N2 C22 H22 127.0 . .
C24 C23 C28 119.8(3) . .
C24 C23 N2 120.3(3) . .
C28 C23 N2 119.8(3) . .
C25 C24 C23 120.2(3) . .
C25 C24 H24 119.9 . .
C23 C24 H24 119.9 . .
C24 C25 C26 120.1(3) . .
C24 C25 H25 119.9 . .
C26 C25 H25 119.9 . .
C25 C26 C27 119.6(3) . .
C25 C26 N3 121.1(3) . .
C27 C26 N3 119.2(3) . .
C28 C27 C26 120.1(3) . .
C28 C27 H27 119.9 . .
C26 C27 H27 119.9 . .
C27 C28 C23 120.1(3) . .
C27 C28 H28 120.0 . .
C23 C28 H28 120.0 . .
C30 C29 N3 106.1(3) . .
C30 C29 H29 127.0 . .
N3 C29 H29 127.0 . .
C29 C30 N4 110.3(3) . .
C29 C30 H30 124.9 . .
N4 C30 H30 124.9 . .
N4 C31 N3 112.3(3) . .
N4 C31 H31 123.9 . .
N3 C31 H31 123.9 . .
N5 C32 N6 111.4(3) . .
N5 C32 H32 124.3 . .
N6 C32 H32 124.3 . .
C34 C33 N5 110.5(3) . .
C34 C33 H33 124.8 . .
N5 C33 H33 124.8 . .
C33 C34 N6 106.3(3) . .
C33 C34 H34 126.8 . .
N6 C34 H34 126.8 . .
C37 C35 C36 119.2(3) . .
C37 C35 N6 120.6(3) . .
C36 C35 N6 120.1(3) . .
C37 C36 C35 120.4(3) 2_577 .
C37 C36 H36 119.8 2_577 .
C35 C36 H36 119.8 . .
C36 C37 C35 120.4(3) 2_577 .
C36 C37 H37 119.8 2_577 .
C35 C37 H37 119.8 . .
H9A O9 H9B 113.1 . .

loop_
_geom_bond_atom_site_label_1
_geom_bond_atom_site_label_2
_geom_bond_distance
_geom_bond_site_symmetry_2
Co1 O2 2.087(2) 2_566
Co1 O1 2.093(2) .
Co1 O6 2.100(2) 1_554
Co1 N1 2.109(2) .
Co1 O5 2.126(2) 1_554
Co1 N5 2.145(2) .
Co2 O8 2.057(2) .
Co2 O8 2.057(2) 2_554
Co2 N4 2.136(2) 2_554
Co2 N4 2.136(2) .
Co2 O4 2.1673(19) 1_543
Co2 O4 2.1673(19) 2_566
O1 C1 1.253(4) .
O2 C1 1.242(4) .
O2 Co1 2.087(2) 2_566
O3 C12 1.388(3) .
O3 C7 1.397(4) .
O4 C18 1.262(3) .
O4 Co2 2.1673(19) 1_567
O5 C18 1.252(3) .
O5 Co1 2.126(2) 1_556
O6 C19 1.261(4) .
O6 Co1 2.100(2) 1_556
O7 C19 1.251(4) .
O8 H8A 0.7652 .
O8 H8B 0.7662 .
N1 C20 1.311(4) .
N1 C21 1.364(4) .
N2 C20 1.352(4) .
N2 C22 1.375(4) .
N2 C23 1.429(4) .
N3 C31 1.351(4) .
N3 C29 1.380(4) .
N3 C26 1.430(4) .
N4 C31 1.299(4) .
N4 C30 1.368(4) .
N5 C32 1.312(4) .
N5 C33 1.368(4) .
N6 C32 1.361(4) .
N6 C34 1.377(4) .
N6 C35 1.429(4) .
C1 C2 1.510(4) .
C2 C3 1.356(4) .
C2 C11 1.432(4) .
C3 C4 1.445(4) .
C3 H3 0.9300 .
C4 C5 1.385(5) .
C4 C9 1.407(5) .
C5 C6 1.358(5) .
C5 H5 0.9300 .
C6 C7 1.398(5) .
C6 H6 0.9300 .
C7 C8 1.355(5) .
C8 C9 1.447(4) .
C8 H8 0.9300 .
C9 C10 1.405(5) .
C10 C11 1.362(4) .
C10 H10 0.9300 .
C11 H11 0.9300 .
C12 C17 1.377(4) .
C12 C13 1.387(4) .
C13 C14 1.399(4) .
C13 C18 1.515(4) .
C14 C15 1.392(4) .
C14 C19 1.504(4) .
C15 C16 1.373(5) .
C15 H15 0.9300 .
C16 C17 1.386(4) .
C16 H16 0.9300 .
C17 H17 0.9300 .
C20 H20 0.9300 .
C21 C22 1.341(4) .
C21 H21 0.9300 .
C22 H22 0.9300 .
C23 C24 1.384(4) .
C23 C28 1.385(4) .
C24 C25 1.375(4) .
C24 H24 0.9300 .
C25 C26 1.378(4) .
C25 H25 0.9300 .
C26 C27 1.397(4) .
C27 C28 1.367(4) .
C27 H27 0.9300 .
C28 H28 0.9300 .
C29 C30 1.344(5) .
C29 H29 0.9300 .
C30 H30 0.9300 .
C31 H31 0.9300 .
C32 H32 0.9300 .
C33 C34 1.343(4) .
C33 H33 0.9300 .
C34 H34 0.9300 .
C35 C37 1.378(4) .
C35 C36 1.378(4) .
C36 C37 1.375(5) 2_577
C36 H36 0.9300 .
C37 C36 1.375(5) 2_577
C37 H37 0.9300 .
O9 H9A 0.7678 .
O9 H9B 0.7740 .

loop_
_geom_torsion_atom_site_label_1
_geom_torsion_atom_site_label_2
_geom_torsion_atom_site_label_3
_geom_torsion_atom_site_label_4
_geom_torsion
_geom_torsion_site_symmetry_1
_geom_torsion_site_symmetry_4
O2 Co1 O1 C1 -14.3(3) 2_566 .
O6 Co1 O1 C1 159.1(3) 1_554 .
N1 Co1 O1 C1 -104.2(3) . .
O5 Co1 O1 C1 144.1(3) 1_554 .
N5 Co1 O1 C1 70.3(3) . .
O2 Co1 N1 C20 31.9(3) 2_566 .
O1 Co1 N1 C20 137.7(3) . .
O6 Co1 N1 C20 -138.0(3) 1_554 .
O5 Co1 N1 C20 -54.0(3) 1_554 .
N5 Co1 N1 C20 69.4(10) . .
O2 Co1 N1 C21 -148.2(3) 2_566 .
O1 Co1 N1 C21 -42.4(3) . .
O6 Co1 N1 C21 41.9(3) 1_554 .
O5 Co1 N1 C21 125.9(3) 1_554 .
N5 Co1 N1 C21 -110.7(9) . .
O8 Co2 N4 C31 -82.0(3) . .
O8 Co2 N4 C31 98.0(3) 2_554 .
N4 Co2 N4 C31 87(100) 2_554 .
O4 Co2 N4 C31 -173.6(3) 1_543 .
O4 Co2 N4 C31 6.4(3) 2_566 .
O8 Co2 N4 C30 97.2(3) . .
O8 Co2 N4 C30 -82.8(3) 2_554 .
N4 Co2 N4 C30 -94(100) 2_554 .
O4 Co2 N4 C30 5.6(3) 1_543 .
O4 Co2 N4 C30 -174.4(3) 2_566 .
O2 Co1 N5 C32 177.6(3) 2_566 .
O1 Co1 N5 C32 71.5(3) . .
O6 Co1 N5 C32 -12.8(3) 1_554 .
N1 Co1 N5 C32 139.9(8) . .
O5 Co1 N5 C32 -96.4(3) 1_554 .
O2 Co1 N5 C33 9.5(3) 2_566 .
O1 Co1 N5 C33 -96.6(3) . .
O6 Co1 N5 C33 179.1(3) 1_554 .
N1 Co1 N5 C33 -28.2(10) . .
O5 Co1 N5 C33 95.5(3) 1_554 .
Co1 O2 C1 O1 -93.6(8) 2_566 .
Co1 O2 C1 C2 84.6(8) 2_566 .
Co1 O1 C1 O2 37.2(4) . .
Co1 O1 C1 C2 -141.0(2) . .
O2 C1 C2 C3 -152.4(3) . .
O1 C1 C2 C3 26.0(4) . .
O2 C1 C2 C11 21.0(4) . .
O1 C1 C2 C11 -160.6(3) . .
C11 C2 C3 C4 -3.8(4) . .
C1 C2 C3 C4 169.6(3) . .
C2 C3 C4 C5 -175.6(3) . .
C2 C3 C4 C9 1.4(4) . .
C9 C4 C5 C6 -1.8(5) . .
C3 C4 C5 C6 175.2(3) . .
C4 C5 C6 C7 0.1(5) . .
C12 O3 C7 C8 105.5(4) . .
C12 O3 C7 C6 -78.4(4) . .
C5 C6 C7 C8 1.8(5) . .
C5 C6 C7 O3 -174.2(3) . .
O3 C7 C8 C9 174.1(3) . .
C6 C7 C8 C9 -1.8(5) . .
C5 C4 C9 C10 179.6(3) . .
C3 C4 C9 C10 2.6(4) . .
C5 C4 C9 C8 1.7(4) . .
C3 C4 C9 C8 -175.4(3) . .
C7 C8 C9 C10 -177.9(3) . .
C7 C8 C9 C4 0.1(4) . .
C4 C9 C10 C11 -4.1(5) . .
C8 C9 C10 C11 173.8(3) . .
C9 C10 C11 C2 1.7(5) . .
C3 C2 C11 C10 2.3(5) . .
C1 C2 C11 C10 -171.2(3) . .
C7 O3 C12 C17 -14.0(5) . .
C7 O3 C12 C13 168.4(3) . .
C17 C12 C13 C14 -2.4(5) . .
O3 C12 C13 C14 175.3(3) . .
C17 C12 C13 C18 174.9(3) . .
O3 C12 C13 C18 -7.5(4) . .
C12 C13 C14 C15 4.0(5) . .
C18 C13 C14 C15 -173.1(3) . .
C12 C13 C14 C19 -171.5(3) . .
C18 C13 C14 C19 11.3(5) . .
C13 C14 C15 C16 -3.2(5) . .
C19 C14 C15 C16 172.6(3) . .
C14 C15 C16 C17 0.5(6) . .
C13 C12 C17 C16 -0.3(6) . .
O3 C12 C17 C16 -177.7(3) . .
C15 C16 C17 C12 1.3(6) . .
Co1 O5 C18 O4 -147.1(2) 1_556 .
Co1 O5 C18 C13 33.7(4) 1_556 .
Co2 O4 C18 O5 16.7(4) 1_567 .
Co2 O4 C18 C13 -163.98(17) 1_567 .
C12 C13 C18 O5 103.7(3) . .
C14 C13 C18 O5 -79.2(4) . .
C12 C13 C18 O4 -75.6(4) . .
C14 C13 C18 O4 101.5(3) . .
Co1 O6 C19 O7 -168.9(2) 1_556 .
Co1 O6 C19 C14 8.7(5) 1_556 .
C15 C14 C19 O7 42.8(5) . .
C13 C14 C19 O7 -141.6(3) . .
C15 C14 C19 O6 -134.9(3) . .
C13 C14 C19 O6 40.8(5) . .
C21 N1 C20 N2 0.3(4) . .
Co1 N1 C20 N2 -179.8(2) . .
C22 N2 C20 N1 0.1(4) . .
C23 N2 C20 N1 179.1(3) . .
C20 N1 C21 C22 -0.6(4) . .
Co1 N1 C21 C22 179.5(2) . .
N1 C21 C22 N2 0.7(4) . .
C20 N2 C22 C21 -0.5(4) . .
C23 N2 C22 C21 -179.4(3) . .
C20 N2 C23 C24 -35.6(5) . .
C22 N2 C23 C24 143.2(3) . .
C20 N2 C23 C28 144.2(3) . .
C22 N2 C23 C28 -37.0(5) . .
C28 C23 C24 C25 2.3(5) . .
N2 C23 C24 C25 -177.9(3) . .
C23 C24 C25 C26 -0.9(5) . .
C24 C25 C26 C27 -1.4(5) . .
C24 C25 C26 N3 178.2(3) . .
C31 N3 C26 C25 38.9(5) . .
C29 N3 C26 C25 -143.6(4) . .
C31 N3 C26 C27 -141.6(4) . .
C29 N3 C26 C27 36.0(5) . .
C25 C26 C27 C28 2.3(6) . .
N3 C26 C27 C28 -177.3(3) . .
C26 C27 C28 C23 -0.9(6) . .
C24 C23 C28 C27 -1.4(5) . .
N2 C23 C28 C27 178.8(3) . .
C31 N3 C29 C30 0.5(4) . .
C26 N3 C29 C30 -177.5(3) . .
N3 C29 C30 N4 -0.7(4) . .
C31 N4 C30 C29 0.6(4) . .
Co2 N4 C30 C29 -178.7(3) . .
C30 N4 C31 N3 -0.2(4) . .
Co2 N4 C31 N3 179.0(2) . .
C29 N3 C31 N4 -0.2(4) . .
C26 N3 C31 N4 177.7(3) . .
C33 N5 C32 N6 -0.3(4) . .
Co1 N5 C32 N6 -170.4(2) . .
C34 N6 C32 N5 -0.3(4) . .
C35 N6 C32 N5 173.7(3) . .
C32 N5 C33 C34 0.7(4) . .
Co1 N5 C33 C34 170.9(2) . .
N5 C33 C34 N6 -0.9(4) . .
C32 N6 C34 C33 0.7(4) . .
C35 N6 C34 C33 -173.4(3) . .
C32 N6 C35 C37 -19.9(5) . .
C34 N6 C35 C37 152.9(3) . .
C32 N6 C35 C36 162.9(3) . .
C34 N6 C35 C36 -24.3(5) . .
C37 C35 C36 C37 -0.3(7) . 2_577
N6 C35 C36 C37 177.0(3) . 2_577
C36 C35 C37 C36 0.3(7) . 2_577
N6 C35 C37 C36 -176.9(3) . 2_577

loop_
_platon_squeeze_void_nr
_platon_squeeze_void_average_x
_platon_squeeze_void_average_y
_platon_squeeze_void_average_z
_platon_squeeze_void_volume
_platon_squeeze_void_count_electrons
_platon_squeeze_void_content
1 0.500 0.000 1.000 98 16 ' '
2 0.500 0.500 1.000 13 1 ' '
